data_4344358
loop_
_publ_author_name
'Veal, J. T.'
'Hodgson, D. J.'

_publ_section_title
;
 The Crystal and Molecular Structure of Ammonium
 Pentachloronitrosylruthenate(II), (N H4)2 (Ru (N O) Cl5)
;
_journal_name_full 'Inorganic Chemistry'
_journal_page_first 1420
_journal_page_last 1424
_journal_volume 11
_journal_year 1972
_chemical_formula_sum 'Cl5 H8 N3 O Ru'
_chemical_name_systematic '(N H4)2 (Ru (N O) Cl5)'
_space_group_IT_number 19
_symmetry_space_group_name_Hall 'P 2ac 2ab'
_symmetry_space_group_name_H-M 'P 21 21 21'
_cell_angle_alpha 90
_cell_angle_beta 90
_cell_angle_gamma 90
_cell_formula_units_Z 4
_cell_length_a 10.534
_cell_length_b 13.441
_cell_length_c 6.911
_cell_volume 978.511
_citation_journal_id_ASTM INOCAJ
_cod_data_source_file Veal_INOCAJ_1972_1154.cif
_cod_data_source_block H8Cl5N3O1Ru1
_cod_original_cell_volume 978.5112
_cod_original_formula_sum 'H8 Cl5 N3 O1 Ru1'
_cod_database_code 4344358

loop_
_symmetry_equiv_pos_as_xyz
x,y,z
-x+1/2,-y,z+1/2
x+1/2,-y+1/2,-z
-x,y+1/2,-z+1/2

loop_
_atom_site_label
_atom_site_type_symbol
_atom_site_fract_x
_atom_site_fract_y
_atom_site_fract_z
_atom_site_occupancy
_atom_site_U_iso_or_equiv
_atom_site_attached_hydrogens
Cl3 Cl-1 0.2261 0.1374 0.1767 1 0.0 0
Cl2 Cl-1 -0.2248 0.1399 0.185 1 0.0 0
N3 N-3 -0.2522 0.3895 0.3363 1 0.0 4
N1 N+3 0 0.2394 0.0096 1 0.0 0
Cl1 Cl-1 0.5022 0.4761 0.0818 1 0.0 0
O1 O-2 0.004 0.3006 -0.1026 1 0.0 0
N2 N-3 0.2492 0.3911 0.3325 1 0.0 4
Ru1 Ru+2 0.00044 0.14161 0.17408 1 0.0 0
Cl4 Cl-1 -0.0004 0.2472 0.4501 1 0.0 0
Cl5 Cl-1 -0.0004 0.0055 0.3891 1 0.0 0
